data_4034839
loop_
_publ_author_name
'Ausekle, Elina'
'Ehlers, Peter'
'Villinger, Alexander'
'Langer, Peter'

_publ_section_title
;
 One-Pot Synthesis of Dibenzo[ b, d]oxepines via Olefinic C-F Bond
 Functionalization and Intramolecular Pd-Catalyzed C-H Arylation.
;
_journal_issue 22
_journal_name_full 'The Journal of organic chemistry'
_journal_page_first 14195
_journal_page_last 14202
_journal_paper_doi 10.1021/acs.joc.8b02374
_journal_volume 83
_journal_year 2018
_chemical_formula_moiety 'C22 H17 F O2'
_chemical_formula_sum 'C22 H17 F O2'
_chemical_formula_weight 332.35
_space_group_crystal_system orthorhombic
_space_group_IT_number 61
_space_group_name_Hall '-P 2ac 2ab'
_space_group_name_H-M_alt 'P b c a'
_atom_sites_solution_hydrogens geom
_audit_creation_method SHELXL-2014/7
_cell_angle_alpha 90
_cell_angle_beta 90
_cell_angle_gamma 90
_cell_formula_units_Z 8
_cell_length_a 18.9528(12)
_cell_length_b 8.6413(4)
_cell_length_c 20.2208(12)
_cell_measurement_reflns_used 9946
_cell_measurement_temperature 123(2)
_cell_measurement_theta_max 28.73
_cell_measurement_theta_min 2.28
_cell_volume 3311.7(3)
_computing_cell_refinement 'Bruker Apex V7.51A'
_computing_data_collection 'Bruker Apex V7.51A'
_computing_data_reduction 'Bruker SAINT'
_computing_molecular_graphics 'ORTEP-3v2.01 (Farrugia, 1997)'
_computing_publication_material 'SHELXL-2014/7 (Sheldrick, 2014)'
_computing_structure_refinement 'SHELXL-2014/7 (Sheldrick, 2014)'
_computing_structure_solution 'Bruker SHELXTL'
_diffrn_ambient_temperature 123(2)
_diffrn_measured_fraction_theta_full 0.998
_diffrn_measured_fraction_theta_max 0.999
_diffrn_measurement_device_type 'Bruker D8 QUEST diffractometer'
_diffrn_measurement_method 'phi and omega scans'
_diffrn_radiation_type MoK\a
_diffrn_radiation_wavelength 0.71073
_diffrn_reflns_av_R_equivalents 0.1505
_diffrn_reflns_av_unetI/netI 0.0411
_diffrn_reflns_Laue_measured_fraction_full 0.998
_diffrn_reflns_Laue_measured_fraction_max 0.999
_diffrn_reflns_limit_h_max 25
_diffrn_reflns_limit_h_min -25
_diffrn_reflns_limit_k_max 10
_diffrn_reflns_limit_k_min -11
_diffrn_reflns_limit_l_max 26
_diffrn_reflns_limit_l_min -26
_diffrn_reflns_number 86813
_diffrn_reflns_point_group_measured_fraction_full 0.998
_diffrn_reflns_point_group_measured_fraction_max 0.999
_diffrn_reflns_theta_full 25.242
_diffrn_reflns_theta_max 27.999
_diffrn_reflns_theta_min 2.283
_diffrn_source 'microfocus sealed tube'
_exptl_absorpt_coefficient_mu 0.092
_exptl_absorpt_correction_T_max 0.7458
_exptl_absorpt_correction_T_min 0.6538
_exptl_absorpt_correction_type multi-scan
_exptl_absorpt_process_details '(SADABS; Sheldrick, 2014)'
_exptl_crystal_colour colourless
_exptl_crystal_density_diffrn 1.333
_exptl_crystal_description needle
_exptl_crystal_F_000 1392
_exptl_crystal_size_max 0.330
_exptl_crystal_size_mid 0.070
_exptl_crystal_size_min 0.050
_refine_diff_density_max 0.287
_refine_diff_density_min -0.298
_refine_diff_density_rms 0.060
_refine_ls_extinction_method none
_refine_ls_goodness_of_fit_ref 1.067
_refine_ls_hydrogen_treatment constr
_refine_ls_matrix_type full
_refine_ls_number_parameters 228
_refine_ls_number_reflns 3995
_refine_ls_number_restraints 0
_refine_ls_restrained_S_all 1.067
_refine_ls_R_factor_all 0.0874
_refine_ls_R_factor_gt 0.0480
_refine_ls_shift/su_max 0.000
_refine_ls_shift/su_mean 0.000
_refine_ls_structure_factor_coef Fsqd
_refine_ls_weighting_details 'w=1/[\s^2^(Fo^2^)+(0.0440P)^2^+2.1797P] where P=(Fo^2^+2Fc^2^)/3'
_refine_ls_weighting_scheme calc
_refine_ls_wR_factor_gt 0.0998
_refine_ls_wR_factor_ref 0.1190
_reflns_Friedel_coverage 0.000
_reflns_number_gt 2762
_reflns_number_total 3995
_reflns_threshold_expression 'I > 2\s(I)'
_cod_data_source_file jo8b02374_si_006.cif
_cod_data_source_block is_ea722
_cod_database_code 4034839
_shelx_shelxl_version_number 2014/7
_shelx_space_group_comment
;
The symmetry employed for this shelxl refinement is uniquely defined
by the following loop, which should always be used as a source of
symmetry information in preference to the above space-group names.
They are only intended as comments.
;
_shelx_estimated_absorpt_t_min 0.970
_shelx_estimated_absorpt_t_max 0.995

loop_
_space_group_symop_operation_xyz
'x, y, z'
'-x+1/2, -y, z+1/2'
'-x, y+1/2, -z+1/2'
'x+1/2, -y+1/2, -z'
'-x, -y, -z'
'x-1/2, y, -z-1/2'
'x, -y-1/2, z-1/2'
'-x-1/2, y-1/2, z'

loop_
_atom_site_label
_atom_site_type_symbol
_atom_site_fract_x
_atom_site_fract_y
_atom_site_fract_z
_atom_site_U_iso_or_equiv
_atom_site_adp_type
_atom_site_occupancy
_atom_site_site_symmetry_order
_atom_site_calc_flag
_atom_site_refinement_flags_posn
_atom_site_refinement_flags_adp
F1 F 0.30728(6) -0.04869(13) 0.57983(5) 0.0300(3) Uani 1 1 d . .
O1 O 0.28849(6) 0.39273(13) 0.33002(6) 0.0200(3) Uani 1 1 d . .
O2 O 0.31991(7) 0.23550(14) 0.24835(6) 0.0222(3) Uani 1 1 d . .
C1 C 0.33739(9) 0.49624(19) 0.35803(9) 0.0181(4) Uani 1 1 d . .
C2 C 0.36408(9) 0.46839(19) 0.42126(8) 0.0178(4) Uani 1 1 d . .
C3 C 0.34440(8) 0.3302(2) 0.46060(8) 0.0172(4) Uani 1 1 d . .
C4 C 0.33475(8) 0.1824(2) 0.43203(9) 0.0178(4) Uani 1 1 d . .
C5 C 0.33955(9) 0.15273(19) 0.36092(8) 0.0179(4) Uani 1 1 d . .
H5 H 0.3585 0.0565 0.3467 0.021 Uiso 1 1 calc R U
C6 C 0.31886(9) 0.2531(2) 0.31548(8) 0.0180(4) Uani 1 1 d . .
C7 C 0.35479(9) 0.6260(2) 0.32170(9) 0.0219(4) Uani 1 1 d . .
H7 H 0.3350 0.6418 0.2791 0.026 Uiso 1 1 calc R U
C8 C 0.40132(9) 0.7328(2) 0.34812(9) 0.0231(4) Uani 1 1 d . .
H8 H 0.4135 0.8222 0.3233 0.028 Uiso 1 1 calc R U
C9 C 0.43049(9) 0.7109(2) 0.41077(10) 0.0234(4) Uani 1 1 d . .
C10 C 0.41108(9) 0.5793(2) 0.44605(9) 0.0213(4) Uani 1 1 d . .
H10 H 0.4306 0.5639 0.4888 0.026 Uiso 1 1 calc R U
C11 C 0.48231(10) 0.8257(2) 0.43870(11) 0.0317(5) Uani 1 1 d . .
H11A H 0.5176 0.8515 0.4050 0.048 Uiso 1 1 calc R U
H11B H 0.5059 0.7805 0.4773 0.048 Uiso 1 1 calc R U
H11C H 0.4572 0.9199 0.4520 0.048 Uiso 1 1 calc R U
C12 C 0.33806(9) 0.3450(2) 0.52940(9) 0.0215(4) Uani 1 1 d . .
H12 H 0.3430 0.4445 0.5489 0.026 Uiso 1 1 calc R U
C13 C 0.32481(9) 0.2194(2) 0.56967(9) 0.0233(4) Uani 1 1 d . .
H13 H 0.3203 0.2313 0.6162 0.028 Uiso 1 1 calc R U
C14 C 0.31831(9) 0.0772(2) 0.54044(9) 0.0212(4) Uani 1 1 d . .
C15 C 0.32257(9) 0.0548(2) 0.47339(9) 0.0196(4) Uani 1 1 d . .
H15 H 0.3173 -0.0458 0.4552 0.023 Uiso 1 1 calc R U
C16 C 0.35415(9) 0.1028(2) 0.22370(8) 0.0183(4) Uani 1 1 d . .
C17 C 0.42684(9) 0.1029(2) 0.21724(9) 0.0220(4) Uani 1 1 d . .
H17 H 0.4539 0.1886 0.2321 0.026 Uiso 1 1 calc R U
C18 C 0.45956(9) -0.0248(2) 0.18864(9) 0.0237(4) Uani 1 1 d . .
H18 H 0.5095 -0.0262 0.1844 0.028 Uiso 1 1 calc R U
C19 C 0.42042(9) -0.1502(2) 0.16616(9) 0.0216(4) Uani 1 1 d . .
C20 C 0.34720(9) -0.1451(2) 0.17286(9) 0.0207(4) Uani 1 1 d . .
H20 H 0.3196 -0.2294 0.1573 0.025 Uiso 1 1 calc R U
C21 C 0.31388(9) -0.0193(2) 0.20186(8) 0.0196(4) Uani 1 1 d . .
H21 H 0.2640 -0.0175 0.2066 0.024 Uiso 1 1 calc R U
C22 C 0.45590(11) -0.2883(2) 0.13523(11) 0.0333(5) Uani 1 1 d . .
H22A H 0.4324 -0.3139 0.0935 0.050 Uiso 1 1 calc R U
H22B H 0.4528 -0.3768 0.1654 0.050 Uiso 1 1 calc R U
H22C H 0.5056 -0.2641 0.1267 0.050 Uiso 1 1 calc R U

loop_
_atom_site_aniso_label
_atom_site_aniso_U_11
_atom_site_aniso_U_22
_atom_site_aniso_U_33
_atom_site_aniso_U_23
_atom_site_aniso_U_13
_atom_site_aniso_U_12
F1 0.0318(6) 0.0318(6) 0.0263(6) 0.0115(5) -0.0001(5) -0.0050(5)
O1 0.0182(6) 0.0162(6) 0.0255(7) -0.0033(5) -0.0047(5) 0.0036(5)
O2 0.0295(7) 0.0201(6) 0.0169(6) -0.0016(5) -0.0026(5) 0.0060(5)
C1 0.0152(8) 0.0150(8) 0.0240(9) -0.0045(7) -0.0001(7) 0.0032(7)
C2 0.0156(8) 0.0156(8) 0.0221(9) -0.0027(7) 0.0022(7) 0.0030(7)
C3 0.0127(8) 0.0186(8) 0.0203(9) -0.0007(7) -0.0020(6) 0.0008(7)
C4 0.0123(8) 0.0199(8) 0.0210(9) -0.0005(7) -0.0009(6) 0.0017(7)
C5 0.0173(8) 0.0150(8) 0.0214(9) -0.0020(7) 0.0009(7) 0.0006(7)
C6 0.0166(8) 0.0183(8) 0.0190(9) -0.0037(7) -0.0014(7) 0.0011(7)
C7 0.0211(9) 0.0194(9) 0.0253(9) 0.0010(7) 0.0010(7) 0.0061(7)
C8 0.0205(9) 0.0168(9) 0.0319(10) 0.0023(7) 0.0069(7) 0.0030(7)
C9 0.0182(9) 0.0178(9) 0.0340(10) -0.0041(8) 0.0036(8) 0.0016(7)
C10 0.0174(9) 0.0217(9) 0.0249(9) -0.0035(7) 0.0005(7) 0.0006(7)
C11 0.0247(10) 0.0237(10) 0.0468(13) -0.0034(9) -0.0002(9) -0.0041(8)
C12 0.0172(8) 0.0237(9) 0.0235(9) -0.0037(8) -0.0005(7) -0.0011(7)
C13 0.0179(9) 0.0323(10) 0.0196(9) 0.0002(8) 0.0010(7) -0.0010(7)
C14 0.0154(8) 0.0252(9) 0.0231(9) 0.0081(8) -0.0005(7) -0.0014(7)
C15 0.0155(8) 0.0189(8) 0.0243(9) 0.0000(7) -0.0009(7) -0.0008(7)
C16 0.0235(9) 0.0181(8) 0.0134(8) 0.0016(7) 0.0006(7) 0.0026(7)
C17 0.0224(9) 0.0198(9) 0.0238(9) 0.0009(7) -0.0017(7) -0.0058(7)
C18 0.0167(9) 0.0291(10) 0.0253(10) 0.0009(8) 0.0019(7) -0.0019(7)
C19 0.0218(9) 0.0253(9) 0.0176(8) 0.0003(7) 0.0003(7) 0.0017(7)
C20 0.0208(9) 0.0203(9) 0.0211(9) -0.0019(7) -0.0010(7) -0.0034(7)
C21 0.0166(8) 0.0245(9) 0.0178(8) 0.0012(7) 0.0013(7) -0.0005(7)
C22 0.0274(11) 0.0358(12) 0.0366(12) -0.0095(10) -0.0007(9) 0.0067(9)

loop_
_atom_type_symbol
_atom_type_description
_atom_type_scat_dispersion_real
_atom_type_scat_dispersion_imag
_atom_type_scat_source
C C 0.0033 0.0016 'International Tables Vol C Tables 4.2.6.8 and 6.1.1.4'
H H 0.0000 0.0000 'International Tables Vol C Tables 4.2.6.8 and 6.1.1.4'
F F 0.0171 0.0103 'International Tables Vol C Tables 4.2.6.8 and 6.1.1.4'
O O 0.0106 0.0060 'International Tables Vol C Tables 4.2.6.8 and 6.1.1.4'

loop_
_geom_angle_atom_site_label_1
_geom_angle_atom_site_label_2
_geom_angle_atom_site_label_3
_geom_angle
C6 O1 C1 111.71(12)
C6 O2 C16 116.68(13)
C7 C1 C2 122.74(16)
C7 C1 O1 117.35(15)
C2 C1 O1 119.85(15)
C1 C2 C10 116.12(16)
C1 C2 C3 122.63(15)
C10 C2 C3 121.25(16)
C12 C3 C4 118.49(16)
C12 C3 C2 118.71(15)
C4 C3 C2 122.74(15)
C15 C4 C3 119.18(16)
C15 C4 C5 117.26(15)
C3 C4 C5 123.51(16)
C6 C5 C4 123.30(16)
C6 C5 H5 118.4
C4 C5 H5 118.4
C5 C6 O2 127.79(16)
C5 C6 O1 123.59(16)
O2 C6 O1 108.53(14)
C1 C7 C8 119.25(17)
C1 C7 H7 120.4
C8 C7 H7 120.4
C7 C8 C9 120.83(17)
C7 C8 H8 119.6
C9 C8 H8 119.6
C10 C9 C8 118.13(17)
C10 C9 C11 121.23(17)
C8 C9 C11 120.64(17)
C9 C10 C2 122.92(17)
C9 C10 H10 118.5
C2 C10 H10 118.5
C9 C11 H11A 109.5
C9 C11 H11B 109.5
H11A C11 H11B 109.5
C9 C11 H11C 109.5
H11A C11 H11C 109.5
H11B C11 H11C 109.5
C13 C12 C3 121.95(17)
C13 C12 H12 119.0
C3 C12 H12 119.0
C14 C13 C12 117.88(17)
C14 C13 H13 121.1
C12 C13 H13 121.1
F1 C14 C13 118.51(16)
F1 C14 C15 118.29(16)
C13 C14 C15 123.20(17)
C14 C15 C4 119.22(17)
C14 C15 H15 120.4
C4 C15 H15 120.4
C21 C16 C17 121.50(16)
C21 C16 O2 118.85(15)
C17 C16 O2 119.46(16)
C16 C17 C18 118.85(16)
C16 C17 H17 120.6
C18 C17 H17 120.6
C19 C18 C17 121.10(17)
C19 C18 H18 119.5
C17 C18 H18 119.5
C18 C19 C20 118.33(17)
C18 C19 C22 121.03(17)
C20 C19 C22 120.64(17)
C21 C20 C19 121.24(16)
C21 C20 H20 119.4
C19 C20 H20 119.4
C16 C21 C20 118.98(16)
C16 C21 H21 120.5
C20 C21 H21 120.5
C19 C22 H22A 109.5
C19 C22 H22B 109.5
H22A C22 H22B 109.5
C19 C22 H22C 109.5
H22A C22 H22C 109.5
H22B C22 H22C 109.5

loop_
_geom_bond_atom_site_label_1
_geom_bond_atom_site_label_2
_geom_bond_distance
F1 C14 1.364(2)
O1 C6 1.369(2)
O1 C1 1.407(2)
O2 C6 1.366(2)
O2 C16 1.408(2)
C1 C7 1.381(2)
C1 C2 1.396(2)
C2 C10 1.401(2)
C2 C3 1.483(2)
C3 C12 1.402(2)
C3 C4 1.413(2)
C4 C15 1.403(2)
C4 C5 1.463(2)
C5 C6 1.323(2)
C5 H5 0.9500
C7 C8 1.384(3)
C7 H7 0.9500
C8 C9 1.395(3)
C8 H8 0.9500
C9 C10 1.392(3)
C9 C11 1.506(3)
C10 H10 0.9500
C11 H11A 0.9800
C11 H11B 0.9800
C11 H11C 0.9800
C12 C13 1.380(3)
C12 H12 0.9500
C13 C14 1.370(3)
C13 H13 0.9500
C14 C15 1.372(2)
C15 H15 0.9500
C16 C21 1.375(2)
C16 C17 1.384(2)
C17 C18 1.392(3)
C17 H17 0.9500
C18 C19 1.390(3)
C18 H18 0.9500
C19 C20 1.395(2)
C19 C22 1.506(3)
C20 C21 1.387(2)
C20 H20 0.9500
C21 H21 0.9500
C22 H22A 0.9800
C22 H22B 0.9800
C22 H22C 0.9800

loop_
_geom_torsion_atom_site_label_1
_geom_torsion_atom_site_label_2
_geom_torsion_atom_site_label_3
_geom_torsion_atom_site_label_4
_geom_torsion
C6 O1 C1 C7 113.66(17)
C6 O1 C1 C2 -68.77(19)
C7 C1 C2 C10 -1.0(2)
O1 C1 C2 C10 -178.42(14)
C7 C1 C2 C3 178.98(16)
O1 C1 C2 C3 1.6(2)
C1 C2 C3 C12 -144.71(17)
C10 C2 C3 C12 35.3(2)
C1 C2 C3 C4 38.1(2)
C10 C2 C3 C4 -141.88(17)
C12 C3 C4 C15 -3.0(2)
C2 C3 C4 C15 174.16(15)
C12 C3 C4 C5 179.56(16)
C2 C3 C4 C5 -3.3(3)
C15 C4 C5 C6 147.84(17)
C3 C4 C5 C6 -34.7(3)
C4 C5 C6 O2 -178.71(16)
C4 C5 C6 O1 -2.5(3)
C16 O2 C6 C5 -7.8(3)
C16 O2 C6 O1 175.46(13)
C1 O1 C6 C5 70.2(2)
C1 O1 C6 O2 -112.96(15)
C2 C1 C7 C8 0.9(3)
O1 C1 C7 C8 178.38(15)
C1 C7 C8 C9 -0.1(3)
C7 C8 C9 C10 -0.4(3)
C7 C8 C9 C11 178.67(17)
C8 C9 C10 C2 0.3(3)
C11 C9 C10 C2 -178.79(17)
C1 C2 C10 C9 0.4(2)
C3 C2 C10 C9 -179.61(16)
C4 C3 C12 C13 1.9(3)
C2 C3 C12 C13 -175.37(16)
C3 C12 C13 C14 0.4(3)
C12 C13 C14 F1 178.10(15)
C12 C13 C14 C15 -1.7(3)
F1 C14 C15 C4 -179.23(15)
C13 C14 C15 C4 0.6(3)
C3 C4 C15 C14 1.8(2)
C5 C4 C15 C14 179.43(15)
C6 O2 C16 C21 103.29(18)
C6 O2 C16 C17 -81.7(2)
C21 C16 C17 C18 -0.8(3)
O2 C16 C17 C18 -175.66(15)
C16 C17 C18 C19 0.6(3)
C17 C18 C19 C20 0.1(3)
C17 C18 C19 C22 -179.99(18)
C18 C19 C20 C21 -0.7(3)
C22 C19 C20 C21 179.35(17)
C17 C16 C21 C20 0.1(3)
O2 C16 C21 C20 175.07(15)
C19 C20 C21 C16 0.6(3)
